data_1505621
loop_
_publ_author_name
'Hayashi, Naoto'
'Yoshikawa, Takahiro'
'Ohnuma, Takahiro'
'Higuchi, Hiroyuki'
'Sako, Katsuya'
'Uekusa, Hidehiro'

_publ_section_title
;
 Synthesis, structure, and properties of benzoquinone dimer and trimers
 bearing t-Bu substituents.
;
_journal_issue 26
_journal_name_full 'Organic letters'
_journal_page_first 5417
_journal_page_last 5420
_journal_paper_doi 10.1021/ol702289u
_journal_volume 9
_journal_year 2007
_chemical_formula_sum 'C20 H22 O4'
_chemical_formula_weight 326.39
_chemical_name_systematic
; 
 5,5'-di-tert-butyl-2,2'-bis-p-benzoquinone
;
_space_group_IT_number 5
_symmetry_cell_setting monoclinic
_symmetry_space_group_name_Hall 'C 2y'
_symmetry_space_group_name_H-M 'C 1 2 1'
_atom_sites_solution_hydrogens geom
_atom_sites_solution_primary direct
_atom_sites_solution_secondary difmap
_audit_creation_method SHELXL-97
_cell_angle_alpha 90.00
_cell_angle_beta 94.84(2)
_cell_angle_gamma 90.00
_cell_formula_units_Z 2
_cell_length_a 10.392(2)
_cell_length_b 6.462(2)
_cell_length_c 13.048(2)
_cell_measurement_reflns_used 20
_cell_measurement_temperature 200(2)
_cell_measurement_theta_max 12.5
_cell_measurement_theta_min 10
_cell_volume 873.1(3)
_computing_structure_refinement 'SHELXL-97 (Sheldrick, 1997)'
_computing_structure_solution 'SHELXS-97 (Sheldrick, 1990)'
_diffrn_ambient_temperature 200(2)
_diffrn_measured_fraction_theta_full 0.999
_diffrn_measured_fraction_theta_max 0.999
_diffrn_measurement_device_type 'RIGAKU AFC-5S'
_diffrn_measurement_method w/2q
_diffrn_radiation_monochromator graphite
_diffrn_radiation_source 'fine-focus sealed tube'
_diffrn_radiation_type MoK\a
_diffrn_radiation_wavelength 0.71069
_diffrn_reflns_av_R_equivalents 0.0418
_diffrn_reflns_av_sigmaI/netI 0.0095
_diffrn_reflns_limit_h_max 14
_diffrn_reflns_limit_h_min 0
_diffrn_reflns_limit_k_max 9
_diffrn_reflns_limit_k_min 0
_diffrn_reflns_limit_l_max 18
_diffrn_reflns_limit_l_min -18
_diffrn_reflns_number 1462
_diffrn_reflns_theta_full 30.02
_diffrn_reflns_theta_max 30.02
_diffrn_reflns_theta_min 3.13
_diffrn_standards_decay_% 0
_diffrn_standards_interval_count 200
_diffrn_standards_number 3
_exptl_absorpt_coefficient_mu 0.076
_exptl_absorpt_correction_type none
_exptl_crystal_colour 'brownish orange'
_exptl_crystal_density_diffrn 1.203
_exptl_crystal_density_method 'not measured'
_exptl_crystal_description prismatic
_exptl_crystal_F_000 336
_exptl_crystal_size_max 0.60
_exptl_crystal_size_mid 0.60
_exptl_crystal_size_min 0.10
_refine_diff_density_max 0.276
_refine_diff_density_min -0.196
_refine_diff_density_rms 0.051
_refine_ls_abs_structure_details 'Flack H D (1983), Acta Cryst. A39, 876-881'
_refine_ls_abs_structure_Flack -0.3(18)
_refine_ls_extinction_method none
_refine_ls_goodness_of_fit_ref 1.052
_refine_ls_hydrogen_treatment mixed
_refine_ls_matrix_type full
_refine_ls_number_parameters 153
_refine_ls_number_reflns 1390
_refine_ls_number_restraints 1
_refine_ls_restrained_S_all 1.051
_refine_ls_R_factor_all 0.0513
_refine_ls_R_factor_gt 0.0448
_refine_ls_shift/su_max 0.000
_refine_ls_shift/su_mean 0.000
_refine_ls_structure_factor_coef Fsqd
_refine_ls_weighting_details 'calc w=1/[\s^2^(Fo^2^)+(0.1013P)^2^+0.2286P] where P=(Fo^2^+2Fc^2^)/3'
_refine_ls_weighting_scheme calc
_refine_ls_wR_factor_gt 0.1268
_refine_ls_wR_factor_ref 0.1411
_reflns_number_gt 1283
_reflns_number_total 1390
_reflns_threshold_expression >2sigma(I)
_cod_data_source_file ol702289u-file003.cif
_cod_data_source_block shelxl
_cod_original_sg_symbol_H-M C2
_cod_database_code 1505621

loop_
_symmetry_equiv_pos_as_xyz
'x, y, z'
'-x, y, -z'
'x+1/2, y+1/2, z'
'-x+1/2, y+1/2, -z'

loop_
_atom_site_label
_atom_site_type_symbol
_atom_site_fract_x
_atom_site_fract_y
_atom_site_fract_z
_atom_site_U_iso_or_equiv
_atom_site_adp_type
_atom_site_occupancy
_atom_site_symmetry_multiplicity
_atom_site_calc_flag
O1 O 0.13931(17) -0.1106(3) -0.00576(12) 0.0446(4) Uani 1 1 d
O2 O 0.20437(18) 0.5415(3) 0.23253(15) 0.0480(5) Uani 1 1 d
C1 C 0.13737(17) 0.0258(3) 0.05927(14) 0.0306(4) Uani 1 1 d
C2 C 0.05083(16) 0.2096(3) 0.04337(14) 0.0305(4) Uani 1 1 d
C3 C 0.0748(2) 0.3754(3) 0.10325(17) 0.0352(4) Uani 1 1 d
H3 H 0.027(3) 0.492(7) 0.102(2) 0.050(9) Uiso 1 1 d
C4 C 0.1788(2) 0.3781(3) 0.18882(16) 0.0338(4) Uani 1 1 d
C5 C 0.24507(17) 0.1786(3) 0.21982(15) 0.0296(4) Uani 1 1 d
C6 C 0.22394(19) 0.0173(3) 0.15564(15) 0.0321(4) Uani 1 1 d
H6 H 0.264(3) -0.101(6) 0.173(2) 0.041(7) Uiso 1 1 d
C10 C 0.3315(2) 0.1715(3) 0.32042(15) 0.0345(4) Uani 1 1 d
C11 C 0.3819(3) -0.0495(4) 0.34290(19) 0.0421(5) Uani 1 1 d
H11A H 0.440(3) -0.060(7) 0.411(3) 0.057(9) Uiso 1 1 d
H11B H 0.434(4) -0.100(7) 0.291(3) 0.064(10) Uiso 1 1 d
H11C H 0.305(3) -0.143(6) 0.354(2) 0.044(8) Uiso 1 1 d
C12 C 0.4485(3) 0.3165(5) 0.3146(3) 0.0499(6) Uani 1 1 d
H12A H 0.505(4) 0.307(8) 0.380(3) 0.061(10) Uiso 1 1 d
H12B H 0.489(3) 0.294(7) 0.253(3) 0.061(10) Uiso 1 1 d
H12C H 0.423(4) 0.456(8) 0.306(3) 0.073(12) Uiso 1 1 d
C13 C 0.2523(3) 0.2363(5) 0.40956(17) 0.0490(6) Uani 1 1 d
H13A H 0.226(3) 0.371(8) 0.400(3) 0.055(9) Uiso 1 1 d
H13B H 0.300(3) 0.228(6) 0.478(3) 0.050(8) Uiso 1 1 d
H13C H 0.173(3) 0.150(6) 0.418(3) 0.053(9) Uiso 1 1 d

loop_
_atom_site_aniso_label
_atom_site_aniso_U_11
_atom_site_aniso_U_22
_atom_site_aniso_U_33
_atom_site_aniso_U_23
_atom_site_aniso_U_13
_atom_site_aniso_U_12
O1 0.0514(8) 0.0352(8) 0.0453(8) -0.0131(7) -0.0064(6) 0.0102(7)
O2 0.0575(10) 0.0215(7) 0.0616(11) -0.0085(7) -0.0156(8) -0.0003(7)
C1 0.0332(8) 0.0239(8) 0.0340(8) -0.0018(7) -0.0013(6) 0.0007(7)
C2 0.0308(8) 0.0244(9) 0.0360(8) 0.0009(7) 0.0001(6) 0.0006(7)
C3 0.0368(9) 0.0224(8) 0.0450(10) -0.0026(8) -0.0040(7) 0.0027(7)
C4 0.0390(9) 0.0210(8) 0.0404(9) -0.0003(8) -0.0025(7) 0.0001(7)
C5 0.0312(8) 0.0210(7) 0.0355(8) -0.0004(7) -0.0031(6) -0.0020(7)
C6 0.0366(8) 0.0205(8) 0.0382(9) 0.0010(7) -0.0039(7) 0.0016(7)
C10 0.0385(9) 0.0267(9) 0.0366(9) -0.0005(7) -0.0074(7) -0.0015(7)
C11 0.0514(12) 0.0304(10) 0.0419(10) 0.0032(8) -0.0120(9) 0.0028(9)
C12 0.0405(11) 0.0338(12) 0.0724(16) -0.0025(12) -0.0135(11) -0.0076(10)
C13 0.0612(14) 0.0498(15) 0.0347(10) -0.0057(10) -0.0037(9) 0.0051(12)

loop_
_atom_type_symbol
_atom_type_description
_atom_type_scat_dispersion_real
_atom_type_scat_dispersion_imag
_atom_type_scat_source
C C 0.0033 0.0016 'International Tables Vol C Tables 4.2.6.8 and 6.1.1.4'
H H 0.0000 0.0000 'International Tables Vol C Tables 4.2.6.8 and 6.1.1.4'
O O 0.0106 0.0060 'International Tables Vol C Tables 4.2.6.8 and 6.1.1.4'

loop_
_geom_angle_atom_site_label_1
_geom_angle_atom_site_label_2
_geom_angle_atom_site_label_3
_geom_angle
_geom_angle_site_symmetry_1
_geom_angle_site_symmetry_3
O1 C1 C6 121.07(18) . .
O1 C1 C2 121.39(17) . .
C6 C1 C2 117.51(16) . .
C3 C2 C2 122.13(13) . 2
C3 C2 C1 118.43(17) . .
C2 C2 C1 119.22(12) 2 .
C2 C3 C4 122.38(19) . .
O2 C4 C3 118.50(19) . .
O2 C4 C5 122.78(17) . .
C3 C4 C5 118.69(17) . .
C6 C5 C4 116.83(16) . .
C6 C5 C10 124.47(18) . .
C4 C5 C10 118.70(17) . .
C5 C6 C1 123.71(18) . .
C5 C10 C13 109.16(17) . .
C5 C10 C11 110.92(17) . .
C13 C10 C11 107.7(2) . .
C5 C10 C12 110.39(19) . .
C13 C10 C12 110.3(2) . .
C11 C10 C12 108.4(2) . .

loop_
_geom_bond_atom_site_label_1
_geom_bond_atom_site_label_2
_geom_bond_distance
_geom_bond_site_symmetry_2
O1 C1 1.225(3) .
O2 C4 1.219(3) .
C1 C6 1.484(3) .
C1 C2 1.494(3) .
C2 C3 1.337(3) .
C2 C2 1.482(3) 2
C3 C4 1.488(3) .
C4 C5 1.501(3) .
C5 C6 1.343(3) .
C5 C10 1.527(2) .
C10 C13 1.539(3) .
C10 C11 1.541(3) .
C10 C12 1.542(3) .
